data_1512128
loop_
_publ_author_name
'Lease, Nicholas'
'Vasilevski, Vadim'
'Carreira, Monica'
'de Almeida, Andreia'
'Sana\'u, Mercedes'
'Hirva, Pipsa'
'Casini, Angela'
'Contel, Mar\'ia'

_publ_section_title
;
 Potential Anticancer Heterometallic Fe--Au and Fe--Pd Agents: Initial
 Mechanistic Insights
;
_journal_issue 14
_journal_name_full 'Journal of Medicinal Chemistry'
_journal_page_first 5806
_journal_paper_doi 10.1021/jm4007615
_journal_volume 56
_journal_year 2013
_chemical_formula_sum 'C25 H22 Cl5 N2 P Pd'
_chemical_formula_weight 665.07
_chemical_name_systematic
; 
 ? 
;
_space_group_IT_number 14
_symmetry_cell_setting monoclinic
_symmetry_space_group_name_Hall '-P 2yn'
_symmetry_space_group_name_H-M 'P 1 21/n 1'
_atom_sites_solution_hydrogens geom
_atom_sites_solution_primary direct
_atom_sites_solution_secondary difmap
_audit_creation_method SHELXL-97
_cell_angle_alpha 90.00
_cell_angle_beta 111.72(3)
_cell_angle_gamma 90.00
_cell_formula_units_Z 4
_cell_length_a 13.102(3)
_cell_length_b 14.328(3)
_cell_length_c 15.347(3)
_cell_measurement_temperature 293(2)
_cell_volume 2676.5(11)
_computing_cell_refinement 'Denzo and Scalepack(Otwinowski & Minor1997)'
_computing_data_collection 'Collect(Nonius BV, 1997-2000)'
_computing_data_reduction 'Denzo and Scalepack(Otwinowski & Minor1997)'
_computing_molecular_graphics 'Bruker SHELXTL'
_computing_publication_material 'Bruker SHELXTL'
_computing_structure_refinement 'Bruker SHELXTL'
_computing_structure_solution 'Bruker SHELXTL'
_diffrn_ambient_temperature 293(2)
_diffrn_measured_fraction_theta_full 0.994
_diffrn_measured_fraction_theta_max 0.994
_diffrn_radiation_monochromator graphite
_diffrn_radiation_source 'fine-focus sealed tube'
_diffrn_radiation_type MoK\a
_diffrn_radiation_wavelength 0.71073
_diffrn_reflns_av_R_equivalents 0.0315
_diffrn_reflns_av_sigmaI/netI 0.0440
_diffrn_reflns_limit_h_max 17
_diffrn_reflns_limit_h_min -16
_diffrn_reflns_limit_k_max 18
_diffrn_reflns_limit_k_min -15
_diffrn_reflns_limit_l_max 19
_diffrn_reflns_limit_l_min -19
_diffrn_reflns_number 11272
_diffrn_reflns_theta_full 27.48
_diffrn_reflns_theta_max 27.48
_diffrn_reflns_theta_min 1.75
_exptl_absorpt_coefficient_mu 1.270
_exptl_absorpt_correction_type none
_exptl_crystal_colour yellow
_exptl_crystal_density_diffrn 1.650
_exptl_crystal_density_method 'not measured'
_exptl_crystal_description prismatic
_exptl_crystal_F_000 1328
_exptl_crystal_size_max 0.26
_exptl_crystal_size_mid 0.24
_exptl_crystal_size_min 0.20
_refine_diff_density_max 0.817
_refine_diff_density_min -0.741
_refine_diff_density_rms 0.080
_refine_ls_extinction_coef 0.0011(3)
_refine_ls_extinction_expression Fc^*^=kFc[1+0.001xFc^2^\l^3^/sin(2\q)]^-1/4^
_refine_ls_extinction_method SHELXL
_refine_ls_goodness_of_fit_ref 0.954
_refine_ls_hydrogen_treatment constr
_refine_ls_matrix_type full
_refine_ls_number_parameters 308
_refine_ls_number_reflns 6100
_refine_ls_number_restraints 252
_refine_ls_restrained_S_all 0.946
_refine_ls_R_factor_all 0.0593
_refine_ls_R_factor_gt 0.0375
_refine_ls_shift/su_max 0.001
_refine_ls_shift/su_mean 0.000
_refine_ls_structure_factor_coef Fsqd
_refine_ls_weighting_details 'calc w=1/[\s^2^(Fo^2^)+(0.0428P)^2^+3.5170P] where P=(Fo^2^+2Fc^2^)/3'
_refine_ls_weighting_scheme calc
_refine_ls_wR_factor_gt 0.0874
_refine_ls_wR_factor_ref 0.0980
_reflns_number_gt 4526
_reflns_number_total 6100
_reflns_threshold_expression >2sigma(I)
_cod_data_source_file jm4007615_si_002.cif
_cod_data_source_block import
_cod_original_cell_volume 2676.6(9)
_cod_original_sg_symbol_H-M P2(1)/n
_cod_database_code 1512128

loop_
_symmetry_equiv_pos_as_xyz
'x, y, z'
'-x+1/2, y+1/2, -z+1/2'
'-x, -y, -z'
'x-1/2, -y-1/2, z-1/2'

loop_
_atom_site_label
_atom_site_type_symbol
_atom_site_fract_x
_atom_site_fract_y
_atom_site_fract_z
_atom_site_U_iso_or_equiv
_atom_site_adp_type
_atom_site_occupancy
_atom_site_symmetry_multiplicity
_atom_site_calc_flag
_atom_site_refinement_flags
Pd1 Pd 0.83019(2) 0.464021(18) 0.661018(19) 0.03315(13) Uani 1 1 d U
P1 P 0.75256(8) 0.46424(6) 0.83956(7) 0.0333(2) Uani 1 1 d U
N2 N 0.9389(2) 0.5710(2) 0.6871(2) 0.0364(7) Uani 1 1 d U
N1 N 0.8225(3) 0.5106(2) 0.7839(2) 0.0362(7) Uani 1 1 d U
C11 C 0.7731(3) 0.5271(2) 0.9474(3) 0.0360(8) Uani 1 1 d U
C21 C 0.6044(3) 0.4705(2) 0.7806(3) 0.0394(9) Uani 1 1 d U
C2 C 0.9388(3) 0.6282(2) 0.7569(3) 0.0378(8) Uani 1 1 d U
C22 C 0.5367(4) 0.4519(3) 0.8298(3) 0.0523(11) Uani 1 1 d U
H22 H 0.5668 0.4322 0.8919 0.063 Uiso 1 1 calc R
C31 C 0.8024(3) 0.3482(2) 0.8763(3) 0.0370(8) Uani 1 1 d U
C26 C 0.5585(3) 0.5028(3) 0.6890(3) 0.0483(10) Uani 1 1 d U
H26 H 0.6036 0.5165 0.6560 0.058 Uiso 1 1 calc R
C3 C 1.0133(4) 0.7010(3) 0.7870(3) 0.0496(10) Uani 1 1 d U
H3 H 1.0125 0.7401 0.8351 0.059 Uiso 1 1 calc R
C1 C 0.8543(4) 0.6090(3) 0.7978(3) 0.0458(9) Uani 1 1 d U
H1A H 0.8835 0.6235 0.8642 0.055 Uiso 1 1 calc R
H1B H 0.7904 0.6481 0.7677 0.055 Uiso 1 1 calc R
C14 C 0.7932(4) 0.6250(3) 1.1080(3) 0.0572(11) Uani 1 1 d U
H14 H 0.7995 0.6576 1.1622 0.069 Uiso 1 1 calc R
C33 C 0.7910(4) 0.2004(3) 0.9462(3) 0.0502(10) Uani 1 1 d U
H33 H 0.7501 0.1564 0.9639 0.060 Uiso 1 1 calc R
C32 C 0.7420(3) 0.2820(3) 0.9023(3) 0.0454(10) Uani 1 1 d U
H32 H 0.6679 0.2926 0.8902 0.054 Uiso 1 1 calc R
C12 C 0.7332(3) 0.6180(3) 0.9422(3) 0.0463(10) Uani 1 1 d U
H12 H 0.6984 0.6458 0.8839 0.056 Uiso 1 1 calc R
C4 C 1.0880(4) 0.7148(3) 0.7451(3) 0.0578(11) Uani 1 1 d U
H4 H 1.1388 0.7632 0.7649 0.069 Uiso 1 1 calc R
C6 C 1.0113(3) 0.5858(3) 0.6452(3) 0.0445(9) Uani 1 1 d U
H6 H 1.0098 0.5472 0.5961 0.053 Uiso 1 1 calc R
C5 C 1.0877(4) 0.6567(3) 0.6735(3) 0.0538(11) Uani 1 1 d U
H5 H 1.1381 0.6651 0.6447 0.065 Uiso 1 1 calc R
C13 C 0.7447(3) 0.6669(3) 1.0220(3) 0.0520(10) Uani 1 1 d U
H13 H 0.7198 0.7281 1.0180 0.062 Uiso 1 1 calc R
Cl1 Cl 0.84290(9) 0.42869(7) 0.51865(7) 0.0494(3) Uani 1 1 d U
Cl2 Cl 0.71109(9) 0.34211(7) 0.64287(8) 0.0544(3) Uani 1 1 d U
C16 C 0.8240(3) 0.4868(3) 1.0349(3) 0.0481(10) Uani 1 1 d U
H16 H 0.8528 0.4268 1.0399 0.058 Uiso 1 1 calc R
C36 C 0.9123(3) 0.3308(3) 0.8943(3) 0.0506(10) Uani 1 1 d U
H36 H 0.9534 0.3745 0.8766 0.061 Uiso 1 1 calc R
C34 C 0.9009(4) 0.1845(3) 0.9638(3) 0.0528(11) Uani 1 1 d U
H34 H 0.9335 0.1294 0.9930 0.063 Uiso 1 1 calc R
C15 C 0.8320(4) 0.5359(3) 1.1145(3) 0.0601(12) Uani 1 1 d U
H15 H 0.8642 0.5080 1.1731 0.072 Uiso 1 1 calc R
C23 C 0.4235(4) 0.4630(3) 0.7861(4) 0.0626(12) Uani 1 1 d U
H23 H 0.3777 0.4495 0.8185 0.075 Uiso 1 1 calc R
C35 C 0.9622(4) 0.2486(3) 0.9387(3) 0.0582(11) Uani 1 1 d U
H35 H 1.0363 0.2377 0.9511 0.070 Uiso 1 1 calc R
C24 C 0.3796(4) 0.4938(3) 0.6949(4) 0.0655(13) Uani 1 1 d U
H24 H 0.3040 0.5005 0.6655 0.079 Uiso 1 1 calc R
C25 C 0.4462(4) 0.5148(3) 0.6467(3) 0.0586(12) Uani 1 1 d U
H25 H 0.4159 0.5371 0.5855 0.070 Uiso 1 1 calc R
Cl3 Cl 0.13964(12) 0.34971(10) 0.62535(12) 0.0844(4) Uani 1 1 d U
Cl4 Cl 0.03026(15) 0.22723(13) 0.71268(11) 0.1024(6) Uani 1 1 d U
Cl5 Cl 0.0718(3) 0.16617(15) 0.55416(19) 0.1579(11) Uani 1 1 d U
C50 C 0.0432(4) 0.2615(3) 0.6087(4) 0.0661(13) Uani 1 1 d U
H50 H -0.0281 0.2861 0.5675 0.079 Uiso 1 1 calc R

loop_
_atom_site_aniso_label
_atom_site_aniso_U_11
_atom_site_aniso_U_22
_atom_site_aniso_U_33
_atom_site_aniso_U_23
_atom_site_aniso_U_13
_atom_site_aniso_U_12
Pd1 0.0384(2) 0.03058(19) 0.0319(2) -0.00149(11) 0.01467(14) -0.00068(11)
P1 0.0368(5) 0.0323(5) 0.0325(6) 0.0018(4) 0.0148(4) 0.0006(4)
N2 0.0387(17) 0.0362(16) 0.0349(17) 0.0034(13) 0.0143(14) 0.0008(13)
N1 0.0462(18) 0.0317(16) 0.0362(18) -0.0033(13) 0.0217(15) -0.0058(13)
C11 0.037(2) 0.040(2) 0.035(2) 0.0016(15) 0.0178(17) -0.0011(15)
C21 0.038(2) 0.0336(19) 0.044(2) 0.0000(16) 0.0120(18) 0.0009(15)
C2 0.046(2) 0.0313(18) 0.037(2) -0.0002(15) 0.0172(17) -0.0032(15)
C22 0.049(2) 0.049(2) 0.061(3) 0.011(2) 0.022(2) 0.0014(18)
C31 0.040(2) 0.0354(19) 0.037(2) -0.0016(15) 0.0155(17) -0.0009(15)
C26 0.050(2) 0.045(2) 0.046(2) 0.0001(18) 0.013(2) 0.0038(18)
C3 0.064(3) 0.041(2) 0.048(2) -0.0070(18) 0.026(2) -0.0112(19)
C1 0.061(2) 0.036(2) 0.047(2) -0.0049(17) 0.029(2) -0.0073(18)
C14 0.057(3) 0.068(3) 0.046(3) -0.017(2) 0.019(2) -0.007(2)
C33 0.066(3) 0.038(2) 0.045(2) 0.0019(17) 0.017(2) -0.0094(19)
C32 0.042(2) 0.042(2) 0.049(2) 0.0004(18) 0.0138(19) -0.0037(17)
C12 0.051(2) 0.045(2) 0.045(2) 0.0020(18) 0.0206(19) 0.0077(18)
C4 0.058(3) 0.049(2) 0.066(3) -0.004(2) 0.024(2) -0.018(2)
C6 0.049(2) 0.046(2) 0.043(2) 0.0027(17) 0.0215(19) -0.0007(18)
C5 0.053(2) 0.054(2) 0.061(3) 0.001(2) 0.030(2) -0.011(2)
C13 0.055(2) 0.050(2) 0.056(3) -0.010(2) 0.027(2) 0.0025(19)
Cl1 0.0591(7) 0.0562(6) 0.0356(6) -0.0067(4) 0.0208(5) -0.0035(5)
Cl2 0.0661(7) 0.0432(6) 0.0610(7) -0.0149(5) 0.0318(6) -0.0188(5)
C16 0.050(2) 0.051(2) 0.038(2) 0.0055(18) 0.0094(19) 0.0046(18)
C36 0.048(2) 0.047(2) 0.062(3) 0.0091(19) 0.026(2) 0.0037(18)
C34 0.069(3) 0.037(2) 0.047(2) 0.0024(18) 0.015(2) 0.0076(19)
C15 0.065(3) 0.075(3) 0.034(2) 0.003(2) 0.011(2) 0.002(2)
C23 0.046(2) 0.056(3) 0.093(4) 0.003(2) 0.034(2) -0.003(2)
C35 0.054(3) 0.051(2) 0.070(3) 0.009(2) 0.024(2) 0.015(2)
C24 0.041(2) 0.053(3) 0.084(3) -0.003(2) 0.002(2) -0.002(2)
C25 0.053(3) 0.055(3) 0.055(3) -0.001(2) 0.005(2) 0.008(2)
Cl3 0.0722(9) 0.0753(9) 0.1021(11) 0.0157(8) 0.0282(8) -0.0092(7)
Cl4 0.1265(13) 0.1149(12) 0.0746(10) -0.0189(9) 0.0475(10) -0.0519(11)
Cl5 0.254(3) 0.1093(15) 0.176(2) -0.0575(15) 0.156(2) -0.0363(16)
C50 0.066(3) 0.064(3) 0.062(3) 0.000(2) 0.017(3) -0.003(2)

loop_
_atom_type_symbol
_atom_type_description
_atom_type_scat_dispersion_real
_atom_type_scat_dispersion_imag
_atom_type_scat_source
C C 0.0033 0.0016 'International Tables Vol C Tables 4.2.6.8 and 6.1.1.4'
H H 0.0000 0.0000 'International Tables Vol C Tables 4.2.6.8 and 6.1.1.4'
Cl Cl 0.1484 0.1585 'International Tables Vol C Tables 4.2.6.8 and 6.1.1.4'
N N 0.0061 0.0033 'International Tables Vol C Tables 4.2.6.8 and 6.1.1.4'
P P 0.1023 0.0942 'International Tables Vol C Tables 4.2.6.8 and 6.1.1.4'
Pd Pd -0.9988 1.0072 'International Tables Vol C Tables 4.2.6.8 and 6.1.1.4'

loop_
_geom_angle_atom_site_label_1
_geom_angle_atom_site_label_2
_geom_angle_atom_site_label_3
_geom_angle
N2 Pd1 N1 80.87(12)
N2 Pd1 Cl2 175.94(9)
N1 Pd1 Cl2 95.61(9)
N2 Pd1 Cl1 93.50(9)
N1 Pd1 Cl1 173.45(9)
Cl2 Pd1 Cl1 90.13(4)
N1 P1 C31 109.63(17)
N1 P1 C11 110.94(16)
C31 P1 C11 104.99(17)
N1 P1 C21 115.42(18)
C31 P1 C21 113.51(17)
C11 P1 C21 101.57(18)
C6 N2 C2 119.5(3)
C6 N2 Pd1 126.3(3)
C2 N2 Pd1 114.1(2)
C1 N1 P1 120.5(3)
C1 N1 Pd1 110.0(2)
P1 N1 Pd1 126.05(17)
C16 C11 C12 118.7(4)
C16 C11 P1 122.2(3)
C12 C11 P1 119.1(3)
C22 C21 C26 119.4(4)
C22 C21 P1 120.1(3)
C26 C21 P1 120.2(3)
N2 C2 C3 121.0(4)
N2 C2 C1 116.2(3)
C3 C2 C1 122.8(4)
C21 C22 C23 119.9(4)
C36 C31 C32 118.8(4)
C36 C31 P1 117.4(3)
C32 C31 P1 122.9(3)
C25 C26 C21 120.3(4)
C4 C3 C2 119.3(4)
N1 C1 C2 109.5(3)
C15 C14 C13 120.5(4)
C34 C33 C32 119.8(4)
C33 C32 C31 120.5(4)
C13 C12 C11 120.7(4)
C3 C4 C5 119.7(4)
N2 C6 C5 121.6(4)
C4 C5 C6 119.0(4)
C12 C13 C14 119.7(4)
C15 C16 C11 119.8(4)
C31 C36 C35 121.0(4)
C35 C34 C33 120.9(4)
C14 C15 C16 120.5(4)
C24 C23 C22 119.7(5)
C34 C35 C36 119.1(4)
C25 C24 C23 120.8(4)
C24 C25 C26 120.0(5)
Cl5 C50 Cl4 109.7(3)
Cl5 C50 Cl3 111.9(3)
Cl4 C50 Cl3 112.6(3)

loop_
_geom_bond_atom_site_label_1
_geom_bond_atom_site_label_2
_geom_bond_distance
Pd1 N2 2.029(3)
Pd1 N1 2.038(3)
Pd1 Cl2 2.2895(11)
Pd1 Cl1 2.3081(11)
P1 N1 1.610(3)
P1 C31 1.798(4)
P1 C11 1.814(4)
P1 C21 1.815(4)
N2 C6 1.344(5)
N2 C2 1.349(5)
N1 C1 1.463(5)
C11 C16 1.385(5)
C11 C12 1.395(5)
C21 C22 1.387(6)
C21 C26 1.389(6)
C2 C3 1.385(5)
C2 C1 1.487(5)
C22 C23 1.392(6)
C31 C36 1.385(5)
C31 C32 1.386(5)
C26 C25 1.382(6)
C3 C4 1.370(6)
C14 C15 1.365(6)
C14 C13 1.373(6)
C33 C34 1.383(6)
C33 C32 1.383(6)
C12 C13 1.370(6)
C4 C5 1.378(6)
C6 C5 1.378(6)
C16 C15 1.380(6)
C36 C35 1.396(6)
C34 C35 1.366(6)
C23 C24 1.376(7)
C24 C25 1.370(7)
Cl3 C50 1.738(5)
Cl4 C50 1.736(5)
Cl5 C50 1.714(5)
